data_2232618
loop_
_publ_author_name
'Liang, Yan-Shu'
'Liu, Bing-Ni'
'Liu, Mo'
'Liu, Deng-Ke'

_publ_section_title
;
 Methyl 5-chloro-2-nitrobenzoate
;
_journal_coeditor_code CV5162
_journal_issue 12
_journal_name_full 'Acta Crystallographica Section E'
_journal_page_first o3139
_journal_paper_doi 10.1107/S1600536811044072
_journal_volume 67
_journal_year 2011
_chemical_formula_iupac 'C8 H6 Cl N O4'
_chemical_formula_moiety 'C8 H6 Cl N O4'
_chemical_formula_sum 'C8 H6 Cl N O4'
_chemical_formula_weight 215.59
_chemical_name_systematic
;
Methyl 5-chloro-2-nitrobenzoate
;
_space_group_IT_number 14
_symmetry_cell_setting monoclinic
_symmetry_space_group_name_Hall '-P 2yn'
_symmetry_space_group_name_H-M 'P 1 21/n 1'
_atom_sites_solution_hydrogens geom
_atom_sites_solution_primary direct
_atom_sites_solution_secondary difmap
_audit_creation_method SHELXL-97
_cell_angle_alpha 90.00
_cell_angle_beta 90.64(3)
_cell_angle_gamma 90.00
_cell_formula_units_Z 4
_cell_length_a 4.2616(9)
_cell_length_b 22.470(5)
_cell_length_c 9.3894(19)
_cell_measurement_reflns_used 2662
_cell_measurement_temperature 113(2)
_cell_measurement_theta_max 27.5029
_cell_measurement_theta_min 1.8125
_cell_volume 899.1(3)
_computing_cell_refinement 'CrystalClear (Rigaku/MSC, 2005)'
_computing_data_collection 'CrystalClear (Rigaku/MSC, 2005)'
_computing_data_reduction 'CrystalClear (Rigaku/MSC, 2005)'
_computing_molecular_graphics 'SHELXTL (Sheldrick, 2008)'
_computing_publication_material 'SHELXTL  (Sheldrick, 2008)'
_computing_structure_refinement 'SHELXL97 (Sheldrick, 2008)'
_computing_structure_solution 'SHELXS97 (Sheldrick, 2008)'
_diffrn_ambient_temperature 113(2)
_diffrn_measured_fraction_theta_full 0.995
_diffrn_measured_fraction_theta_max 0.995
_diffrn_measurement_device_type 'Rigaku Saturn'
_diffrn_measurement_method '\w scans'
_diffrn_radiation_monochromator confocal
_diffrn_radiation_source 'rotating anode'
_diffrn_radiation_type MoK\a
_diffrn_radiation_wavelength 0.71073
_diffrn_reflns_av_R_equivalents 0.0306
_diffrn_reflns_av_sigmaI/netI 0.0309
_diffrn_reflns_limit_h_max 5
_diffrn_reflns_limit_h_min -4
_diffrn_reflns_limit_k_max 20
_diffrn_reflns_limit_k_min -26
_diffrn_reflns_limit_l_max 11
_diffrn_reflns_limit_l_min -11
_diffrn_reflns_number 5007
_diffrn_reflns_theta_full 25.01
_diffrn_reflns_theta_max 25.01
_diffrn_reflns_theta_min 2.35
_diffrn_standards_decay_% 0
_diffrn_standards_interval_count 0
_diffrn_standards_interval_time 0
_diffrn_standards_number 0
_exptl_absorpt_coefficient_mu 0.411
_exptl_absorpt_correction_T_max 0.9524
_exptl_absorpt_correction_T_min 0.9372
_exptl_absorpt_correction_type multi-scan
_exptl_absorpt_process_details '(CrystalClear; Rigaku/MSC, 2005)'
_exptl_crystal_colour colorless
_exptl_crystal_density_diffrn 1.593
_exptl_crystal_density_method 'not measured'
_exptl_crystal_description prism
_exptl_crystal_F_000 440
_exptl_crystal_size_max 0.16
_exptl_crystal_size_mid 0.14
_exptl_crystal_size_min 0.12
_refine_diff_density_max 0.271
_refine_diff_density_min -0.271
_refine_ls_extinction_method none
_refine_ls_goodness_of_fit_ref 1.074
_refine_ls_hydrogen_treatment constr
_refine_ls_matrix_type full
_refine_ls_number_parameters 128
_refine_ls_number_reflns 1564
_refine_ls_number_restraints 0
_refine_ls_restrained_S_all 1.074
_refine_ls_R_factor_all 0.0450
_refine_ls_R_factor_gt 0.0411
_refine_ls_shift/su_max 0.001
_refine_ls_shift/su_mean 0.000
_refine_ls_structure_factor_coef Fsqd
_refine_ls_weighting_details 'calc w=1/[\s^2^(Fo^2^)+(0.0708P)^2^+0.3934P] where P=(Fo^2^+2Fc^2^)/3'
_refine_ls_weighting_scheme calc
_refine_ls_wR_factor_gt 0.1121
_refine_ls_wR_factor_ref 0.1164
_reflns_number_gt 1400
_reflns_number_total 1564
_reflns_threshold_expression I>2sigma(I)
_cod_data_source_file cv5162.cif
_cod_data_source_block I
_cod_original_sg_symbol_H-M 'P 21/n'
_cod_database_code 2232618
_cod_database_fobs_code 2232618

loop_
_symmetry_equiv_pos_as_xyz
'x, y, z'
'-x+1/2, y+1/2, -z+1/2'
'-x, -y, -z'
'x-1/2, -y-1/2, z-1/2'

loop_
_atom_site_type_symbol
_atom_site_label
_atom_site_fract_x
_atom_site_fract_y
_atom_site_fract_z
_atom_site_U_iso_or_equiv
_atom_site_adp_type
_atom_site_calc_flag
_atom_site_refinement_flags
_atom_site_occupancy
_atom_site_symmetry_multiplicity
Cl Cl1 0.83432(12) 0.09111(2) 1.09984(5) 0.0272(2) Uani d . 1 1
O O1 0.1416(4) 0.05968(8) 0.42100(17) 0.0423(5) Uani d . 1 1
O O2 -0.1876(4) 0.12282(9) 0.48951(17) 0.0409(5) Uani d . 1 1
O O3 0.1575(4) 0.22747(7) 0.57507(16) 0.0364(4) Uani d . 1 1
O O4 -0.0357(3) 0.22861(6) 0.78230(15) 0.0263(4) Uani d . 1 1
N N1 0.0553(5) 0.09256(8) 0.51178(19) 0.0282(5) Uani d . 1 1
C C1 0.2555(5) 0.09452(9) 0.6557(2) 0.0224(5) Uani d . 1 1
C C2 0.4194(5) 0.04329(9) 0.7038(2) 0.0273(5) Uani d . 1 1
H H2 0.4148 0.0092 0.6478 0.033 Uiso calc R 1 1
C C3 0.6002(5) 0.04214(9) 0.8420(2) 0.0263(5) Uani d . 1 1
H H3 0.7041 0.0077 0.8707 0.032 Uiso calc R 1 1
C C4 0.6111(5) 0.09270(8) 0.9265(2) 0.0215(5) Uani d . 1 1
C C5 0.4463(5) 0.14420(9) 0.8781(2) 0.0224(5) Uani d . 1 1
H H5 0.4519 0.1783 0.9342 0.027 Uiso calc R 1 1
C C6 0.2642(5) 0.14566(9) 0.7406(2) 0.0218(5) Uani d . 1 1
C C7 0.1199(5) 0.20438(9) 0.6857(2) 0.0228(5) Uani d . 1 1
C C8 -0.1662(6) 0.28749(10) 0.7466(2) 0.0323(5) Uani d . 1 1
H H8A 0.0017 0.3157 0.7373 0.049 Uiso calc R 1 1
H H8B -0.3039 0.3001 0.8209 0.049 Uiso calc R 1 1
H H8C -0.2814 0.2850 0.6584 0.049 Uiso calc R 1 1

loop_
_atom_site_aniso_label
_atom_site_aniso_U_11
_atom_site_aniso_U_22
_atom_site_aniso_U_33
_atom_site_aniso_U_12
_atom_site_aniso_U_13
_atom_site_aniso_U_23
Cl1 0.0369(4) 0.0243(3) 0.0204(3) 0.0011(2) -0.0024(2) 0.00056(18)
O1 0.0641(13) 0.0388(10) 0.0241(9) 0.0017(8) 0.0011(8) -0.0105(7)
O2 0.0322(10) 0.0596(12) 0.0308(9) 0.0044(8) 0.0003(7) 0.0013(8)
O3 0.0481(10) 0.0359(9) 0.0256(9) 0.0124(7) 0.0201(7) 0.0125(7)
O4 0.0334(9) 0.0244(8) 0.0215(8) 0.0032(6) 0.0139(6) 0.0031(6)
N1 0.0335(11) 0.0305(10) 0.0206(10) -0.0064(8) 0.0023(8) 0.0002(8)
C1 0.0231(11) 0.0270(11) 0.0174(11) -0.0047(8) 0.0048(8) -0.0011(8)
C2 0.0352(12) 0.0223(10) 0.0246(11) -0.0058(9) 0.0087(9) -0.0063(8)
C3 0.0331(12) 0.0209(10) 0.0252(12) -0.0008(9) 0.0071(9) 0.0024(8)
C4 0.0255(11) 0.0217(10) 0.0176(10) -0.0033(8) 0.0055(8) 0.0018(8)
C5 0.0280(11) 0.0215(10) 0.0178(10) -0.0035(8) 0.0100(8) -0.0003(8)
C6 0.0229(11) 0.0252(10) 0.0175(10) -0.0030(8) 0.0099(8) 0.0020(8)
C7 0.0242(10) 0.0258(10) 0.0186(11) -0.0017(8) 0.0049(8) -0.0004(8)
C8 0.0416(14) 0.0250(11) 0.0307(13) 0.0076(10) 0.0123(10) 0.0038(9)

loop_
_atom_type_symbol
_atom_type_description
_atom_type_scat_dispersion_real
_atom_type_scat_dispersion_imag
_atom_type_scat_source
C C 0.0033 0.0016 'International Tables Vol C Tables 4.2.6.8 and 6.1.1.4'
H H 0.0000 0.0000 'International Tables Vol C Tables 4.2.6.8 and 6.1.1.4'
N N 0.0061 0.0033 'International Tables Vol C Tables 4.2.6.8 and 6.1.1.4'
O O 0.0106 0.0060 'International Tables Vol C Tables 4.2.6.8 and 6.1.1.4'
Cl Cl 0.1484 0.1585 'International Tables Vol C Tables 4.2.6.8 and 6.1.1.4'

loop_
_geom_angle_atom_site_label_1
_geom_angle_atom_site_label_2
_geom_angle_atom_site_label_3
_geom_angle
C7 O4 C8 115.29(16)
O1 N1 O2 118.6(2)
O1 N1 C1 117.30(18)
O2 N1 C1 124.10(17)
C6 C1 C2 118.4(2)
C6 C1 N1 121.16(18)
C2 C1 N1 120.40(17)
C1 C2 C3 122.38(18)
C1 C2 H2 118.8
C3 C2 H2 118.8
C4 C3 C2 119.62(19)
C4 C3 H3 120.2
C2 C3 H3 120.2
C3 C4 C5 118.0(2)
C3 C4 Cl1 119.63(16)
C5 C4 Cl1 122.36(15)
C4 C5 C6 122.73(18)
C4 C5 H5 118.6
C6 C5 H5 118.6
C1 C6 C5 118.89(18)
C1 C6 C7 120.30(18)
C5 C6 C7 120.47(17)
O3 C7 O4 121.8(2)
O3 C7 C6 128.04(18)
O4 C7 C6 110.01(16)
O4 C8 H8A 109.5
O4 C8 H8B 109.5
H8A C8 H8B 109.5
O4 C8 H8C 109.5
H8A C8 H8C 109.5
H8B C8 H8C 109.5

loop_
_geom_bond_atom_site_label_1
_geom_bond_atom_site_label_2
_geom_bond_distance
Cl1 C4 1.876(2)
O1 N1 1.189(2)
O2 N1 1.254(3)
O3 C7 1.174(2)
O4 C7 1.254(2)
O4 C8 1.472(3)
N1 C1 1.590(3)
C1 C6 1.399(3)
C1 C2 1.418(3)
C2 C3 1.502(3)
C2 H2 0.9300
C3 C4 1.386(3)
C3 H3 0.9300
C4 C5 1.425(3)
C5 C6 1.500(3)
C5 H5 0.9300
C6 C7 1.542(3)
C8 H8A 0.9600
C8 H8B 0.9600
C8 H8C 0.9600

loop_
_geom_hbond_atom_site_label_D
_geom_hbond_atom_site_label_H
_geom_hbond_atom_site_label_A
_geom_hbond_site_symmetry_A
_geom_hbond_distance_DH
_geom_hbond_distance_HA
_geom_hbond_distance_DA
_geom_hbond_angle_DHA
C2 H2 O1 3_656 0.93 2.53 3.206(3) 129.6
C8 H8B O3 4_566 0.96 2.47 3.200(3) 132.4

loop_
_geom_torsion_atom_site_label_1
_geom_torsion_atom_site_label_2
_geom_torsion_atom_site_label_3
_geom_torsion_atom_site_label_4
_geom_torsion
O1 N1 C1 C6 152.58(19)
O2 N1 C1 C6 -28.3(3)
O1 N1 C1 C2 -30.1(3)
O2 N1 C1 C2 149.0(2)
C6 C1 C2 C3 0.1(3)
N1 C1 C2 C3 -177.31(16)
C1 C2 C3 C4 -0.4(3)
C2 C3 C4 C5 0.4(3)
C2 C3 C4 Cl1 179.53(14)
C3 C4 C5 C6 -0.1(3)
Cl1 C4 C5 C6 -179.27(14)
C2 C1 C6 C5 0.2(3)
N1 C1 C6 C5 177.54(15)
C2 C1 C6 C7 173.45(17)
N1 C1 C6 C7 -9.2(3)
C4 C5 C6 C1 -0.1(3)
C4 C5 C6 C7 -173.43(18)
C8 O4 C7 O3 0.0(3)
C8 O4 C7 C6 175.57(17)
C1 C6 C7 O3 -48.6(3)
C5 C6 C7 O3 124.6(2)
C1 C6 C7 O4 136.20(19)
C5 C6 C7 O4 -50.6(2)

loop_
_cod_related_entry_id
_cod_related_entry_database
_cod_related_entry_code
1 ChemSpider 149513
